data_4104554
loop_
_publ_author_name
'Kenji Mochida'
'Masaki Shimizu'
'Tamejiro Hiyama'

_publ_contact_author 'Masaki Shimizu'
_publ_contact_author_email m.shimizu@hs2.ecs.kyoto-u.ac.jp
_publ_contact_author_fax +81-75-383-2445
_publ_contact_author_phone +81-75-383-2444
_publ_section_title
;
 Palladium-Catalyzed Intramolecular Coupling of 2-[(2-Pyrrolyl)silyl]aryl
 Triflates through 1,2-Silicon Migration
;
_journal_name_full 'Journal of the American Chemical Society'
_journal_page_first 8350
_journal_page_last 8351
_journal_paper_doi 10.1021/ja901622b
_journal_volume 131
_journal_year 2009
_chemical_formula_sum 'C26.5 H26.5 Cl N Si'
_chemical_formula_weight 422.53
_chemical_name_systematic
; 
 ? 
;
_space_group_IT_number 2
_symmetry_cell_setting triclinic
_symmetry_space_group_name_Hall '-P 1'
_symmetry_space_group_name_H-M 'P -1'
_atom_sites_solution_hydrogens geom
_atom_sites_solution_primary direct
_atom_sites_solution_secondary difmap
_audit_creation_method SHELXL-97
_audit_update_record
;
2009-02-26 # Formatted by publCIF
;
_cell_angle_alpha 101.400(8)
_cell_angle_beta 99.906(8)
_cell_angle_gamma 90.172(9)
_cell_formula_units_Z 4
_cell_length_a 11.872(5)
_cell_length_b 12.634(6)
_cell_length_c 16.656(7)
_cell_measurement_reflns_used 2293
_cell_measurement_temperature 300(2)
_cell_measurement_theta_max 21.16
_cell_measurement_theta_min 2.44
_cell_volume 2410.7(18)
_computing_cell_refinement 'Bruker SMART'
_computing_data_collection 'Bruker SMART'
_computing_data_reduction 'Bruker SAINT'
_computing_molecular_graphics 'Bruker SHELXTL'
_computing_publication_material 'Bruker SHELXTL'
_computing_structure_refinement 'SHELXL-97 (Sheldrick, 1997)'
_computing_structure_solution 'SHELXS-97 (Sheldrick, 1990)'
_diffrn_ambient_temperature 300(2)
_diffrn_detector_area_resol_mean 8.366
_diffrn_measured_fraction_theta_full 0.981
_diffrn_measured_fraction_theta_max 0.981
_diffrn_measurement_device_type 'CCD area detector'
_diffrn_measurement_method 'phi and omega scans'
_diffrn_radiation_monochromator graphite
_diffrn_radiation_source 'fine-focus sealed tube'
_diffrn_radiation_type MoK\a
_diffrn_radiation_wavelength 0.71073
_diffrn_reflns_av_R_equivalents 0.0274
_diffrn_reflns_av_sigmaI/netI 0.0709
_diffrn_reflns_limit_h_max 14
_diffrn_reflns_limit_h_min -10
_diffrn_reflns_limit_k_max 14
_diffrn_reflns_limit_k_min -15
_diffrn_reflns_limit_l_max 20
_diffrn_reflns_limit_l_min -20
_diffrn_reflns_number 13030
_diffrn_reflns_theta_full 25.50
_diffrn_reflns_theta_max 25.50
_diffrn_reflns_theta_min 1.27
_exptl_absorpt_coefficient_mu 0.220
_exptl_absorpt_correction_T_max 0.9572
_exptl_absorpt_correction_T_min 0.9368
_exptl_absorpt_correction_type empirical
_exptl_crystal_colour colorless
_exptl_crystal_density_diffrn 1.164
_exptl_crystal_description plate
_exptl_crystal_F_000 894
_exptl_crystal_size_max 0.30
_exptl_crystal_size_mid 0.30
_exptl_crystal_size_min 0.20
_refine_diff_density_max 1.024
_refine_diff_density_min -0.248
_refine_diff_density_rms 0.073
_refine_ls_extinction_method none
_refine_ls_goodness_of_fit_ref 1.036
_refine_ls_hydrogen_treatment constr
_refine_ls_matrix_type full
_refine_ls_number_parameters 552
_refine_ls_number_reflns 8813
_refine_ls_number_restraints 3
_refine_ls_restrained_S_all 1.039
_refine_ls_R_factor_all 0.1640
_refine_ls_R_factor_gt 0.0937
_refine_ls_shift/su_max 0.022
_refine_ls_shift/su_mean 0.001
_refine_ls_structure_factor_coef Fsqd
_refine_ls_weighting_details 'calc w=1/[\s^2^(Fo^2^)+(0.1909P)^2^+0.0000P] where P=(Fo^2^+2Fc^2^)/3'
_refine_ls_weighting_scheme calc
_refine_ls_wR_factor_gt 0.2858
_refine_ls_wR_factor_ref 0.3211
_reflns_number_gt 4441
_reflns_number_total 8813
_reflns_threshold_expression >2sigma(I)
_cod_data_source_file ja901622b_13.cif
_cod_data_source_block 13
_cod_original_cell_volume 2410.8(18)
_cod_original_formula_sum 'C26.50 H26.50 Cl N Si'
_cod_database_code 4104554

loop_
_symmetry_equiv_pos_as_xyz
'x, y, z'
'-x, -y, -z'

loop_
_atom_site_label
_atom_site_type_symbol
_atom_site_fract_x
_atom_site_fract_y
_atom_site_fract_z
_atom_site_U_iso_or_equiv
_atom_site_adp_type
_atom_site_occupancy
_atom_site_symmetry_multiplicity
_atom_site_calc_flag
_atom_site_refinement_flags
_atom_site_disorder_assembly
_atom_site_disorder_group
C1 C 1.0697(4) 1.0991(4) 0.4363(3) 0.0612(13) Uani 1 1 d . . .
C2 C 1.1059(5) 1.1870(5) 0.5033(3) 0.0773(16) Uani 1 1 d . . .
H2 H 1.1657 1.1816 0.5463 0.093 Uiso 1 1 calc R . .
C3 C 1.0486(6) 1.2791(5) 0.5015(4) 0.0791(16) Uani 1 1 d . . .
C4 C 0.9593(6) 1.2881(5) 0.4377(4) 0.0887(18) Uani 1 1 d . . .
H4 H 0.9227 1.3531 0.4382 0.106 Uiso 1 1 calc R . .
C5 C 0.9245(6) 1.2002(5) 0.3728(4) 0.0834(17) Uani 1 1 d . . .
H5 H 0.8641 1.2065 0.3305 0.100 Uiso 1 1 calc R . .
C6 C 0.9794(5) 1.1036(4) 0.3713(3) 0.0695(14) Uani 1 1 d . . .
C7 C 0.9655(4) 0.9980(4) 0.3174(3) 0.0659(13) Uani 1 1 d . . .
C8 C 1.0497(4) 0.9346(4) 0.3526(3) 0.0609(12) Uani 1 1 d . . .
C9 C 1.2092(5) 0.9583(5) 0.4798(4) 0.0934(19) Uani 1 1 d . . .
H9A H 1.1882 0.8901 0.4914 0.140 Uiso 1 1 calc R . .
H9B H 1.2267 1.0107 0.5309 0.140 Uiso 1 1 calc R . .
H9C H 1.2751 0.9502 0.4532 0.140 Uiso 1 1 calc R . .
C10 C 1.0536(4) 0.8205(4) 0.3132(3) 0.0558(12) Uani 1 1 d . . .
C11 C 0.9629(4) 0.7891(4) 0.2420(3) 0.0600(12) Uani 1 1 d . . .
C12 C 0.9525(4) 0.6821(4) 0.2013(3) 0.0599(12) Uani 1 1 d . . .
H12 H 0.8933 0.6615 0.1562 0.072 Uiso 1 1 calc R . .
C13 C 1.0261(4) 0.6041(4) 0.2242(3) 0.0601(12) Uani 1 1 d . . .
C14 C 1.1169(4) 0.6362(5) 0.2903(3) 0.0682(14) Uani 1 1 d . . .
H14 H 1.1688 0.5855 0.3051 0.082 Uiso 1 1 calc R . .
C15 C 1.1313(4) 0.7425(5) 0.3344(3) 0.0686(14) Uani 1 1 d . . .
H15 H 1.1926 0.7619 0.3781 0.082 Uiso 1 1 calc R . .
C16 C 1.0084(4) 0.4871(4) 0.1798(3) 0.0613(13) Uani 1 1 d . . .
C17 C 0.9636(5) 0.4592(5) 0.0962(3) 0.0723(14) Uani 1 1 d . . .
H17 H 0.9465 0.5133 0.0659 0.087 Uiso 1 1 calc R . .
C18 C 0.9437(6) 0.3529(5) 0.0568(4) 0.0890(18) Uani 1 1 d . . .
H18 H 0.9139 0.3362 0.0002 0.107 Uiso 1 1 calc R . .
C19 C 0.9673(6) 0.2696(5) 0.1002(5) 0.098(2) Uani 1 1 d . . .
H19 H 0.9529 0.1979 0.0732 0.117 Uiso 1 1 calc R . .
C20 C 1.0124(6) 0.2955(5) 0.1842(5) 0.0950(19) Uani 1 1 d . . .
H20 H 1.0318 0.2412 0.2138 0.114 Uiso 1 1 calc R . .
C21 C 1.0288(5) 0.4046(4) 0.2244(4) 0.0768(15) Uani 1 1 d . . .
H21 H 1.0536 0.4221 0.2817 0.092 Uiso 1 1 calc R . .
C22 C 0.7201(5) 0.8979(5) 0.2342(6) 0.143(4) Uani 1 1 d D . .
H22 H 0.7182 0.8953 0.2923 0.172 Uiso 1 1 calc R A 2
C23 C 0.6612(7) 1.0039(7) 0.2155(9) 0.136(6) Uani 0.686(9) 1 d PD B .
H23A H 0.6351 0.9958 0.1567 0.204 Uiso 0.686(9) 1 calc PR . .
H23B H 0.7153 1.0640 0.2345 0.204 Uiso 0.686(9) 1 calc PR . .
H23C H 0.5972 1.0166 0.2439 0.204 Uiso 0.686(9) 1 calc PR . .
C25 C 0.9003(5) 0.9455(5) 0.1201(3) 0.0754(15) Uani 1 1 d . . .
H25 H 0.8653 1.0148 0.1157 0.091 Uiso 1 1 calc R B .
C26 C 0.8437(6) 0.8616(6) 0.0455(4) 0.105(2) Uani 1 1 d . B .
H26A H 0.8631 0.8782 -0.0044 0.158 Uiso 1 1 calc R . .
H26B H 0.7622 0.8621 0.0421 0.158 Uiso 1 1 calc R . .
H26C H 0.8701 0.7914 0.0516 0.158 Uiso 1 1 calc R . .
C27 C 1.0288(6) 0.9591(6) 0.1185(4) 0.097(2) Uani 1 1 d . B .
H27A H 1.0674 0.8966 0.1322 0.146 Uiso 1 1 calc R . .
H27B H 1.0602 1.0222 0.1585 0.146 Uiso 1 1 calc R . .
H27C H 1.0389 0.9668 0.0640 0.146 Uiso 1 1 calc R . .
C28 C 0.4022(5) 0.5945(5) 0.4293(3) 0.0666(14) Uani 1 1 d . . .
C29 C 0.4022(5) 0.6803(5) 0.4974(3) 0.0812(17) Uani 1 1 d . . .
H29 H 0.3655 0.6742 0.5414 0.097 Uiso 1 1 calc R . .
C30 C 0.4591(6) 0.7724(5) 0.4948(4) 0.0838(18) Uani 1 1 d . . .
C31 C 0.5106(6) 0.7836(5) 0.4274(4) 0.095(2) Uani 1 1 d . . .
H31 H 0.5460 0.8491 0.4268 0.114 Uiso 1 1 calc R . .
C32 C 0.5088(6) 0.6962(5) 0.3609(4) 0.0873(18) Uani 1 1 d . . .
H32 H 0.5441 0.7032 0.3164 0.105 Uiso 1 1 calc R . .
C33 C 0.4537(5) 0.5983(5) 0.3614(3) 0.0699(14) Uani 1 1 d . . .
C34 C 0.4393(4) 0.4943(4) 0.3063(3) 0.0656(13) Uani 1 1 d . . .
C35 C 0.3748(4) 0.4301(4) 0.3428(3) 0.0644(13) Uani 1 1 d . . .
C36 C 0.2870(6) 0.4536(6) 0.4755(4) 0.100(2) Uani 1 1 d . . .
H36A H 0.3272 0.3971 0.4977 0.150 Uiso 1 1 calc R . .
H36B H 0.2125 0.4265 0.4462 0.150 Uiso 1 1 calc R . .
H36C H 0.2792 0.5126 0.5201 0.150 Uiso 1 1 calc R . .
C37 C 0.3503(4) 0.3165(4) 0.3041(3) 0.0636(13) Uani 1 1 d . . .
C38 C 0.4014(4) 0.2857(4) 0.2299(3) 0.0648(13) Uani 1 1 d . . .
C39 C 0.3911(4) 0.1791(5) 0.1894(3) 0.0707(14) Uani 1 1 d . . .
H39 H 0.4248 0.1594 0.1425 0.085 Uiso 1 1 calc R . .
C40 C 0.3325(4) 0.0983(4) 0.2151(3) 0.0681(14) Uani 1 1 d . . .
C41 C 0.2769(5) 0.1325(5) 0.2844(4) 0.0749(15) Uani 1 1 d . . .
H41 H 0.2337 0.0821 0.3012 0.090 Uiso 1 1 calc R . .
C42 C 0.2850(5) 0.2376(5) 0.3270(4) 0.0774(16) Uani 1 1 d . . .
H42 H 0.2469 0.2571 0.3718 0.093 Uiso 1 1 calc R . .
C43 C 0.3285(4) -0.0162(4) 0.1733(4) 0.0672(14) Uani 1 1 d . . .
C44 C 0.3327(5) -0.0462(5) 0.0879(5) 0.0927(19) Uani 1 1 d . . .
H44 H 0.3385 0.0073 0.0575 0.111 Uiso 1 1 calc R . .
C45 C 0.3286(7) -0.1545(6) 0.0480(5) 0.108(2) Uani 1 1 d . . .
H45 H 0.3283 -0.1721 -0.0089 0.130 Uiso 1 1 calc R . .
C46 C 0.3249(6) -0.2340(6) 0.0907(6) 0.103(2) Uani 1 1 d . . .
H46 H 0.3239 -0.3060 0.0640 0.124 Uiso 1 1 calc R . .
C47 C 0.3227(6) -0.2061(7) 0.1764(6) 0.116(3) Uani 1 1 d . . .
H47 H 0.3177 -0.2601 0.2064 0.139 Uiso 1 1 calc R . .
C48 C 0.3279(6) -0.0975(5) 0.2167(4) 0.095(2) Uani 1 1 d . . .
H48 H 0.3310 -0.0804 0.2740 0.114 Uiso 1 1 calc R . .
C49 C 0.3987(5) 0.4481(5) 0.1098(3) 0.0744(15) Uani 1 1 d . . .
H49 H 0.4321 0.5186 0.1084 0.089 Uiso 1 1 calc R . .
C50 C 0.4224(7) 0.3694(6) 0.0327(4) 0.119(3) Uani 1 1 d . . .
H50A H 0.3924 0.2987 0.0324 0.178 Uiso 1 1 calc R . .
H50B H 0.5034 0.3669 0.0338 0.178 Uiso 1 1 calc R . .
H50C H 0.3863 0.3933 -0.0164 0.178 Uiso 1 1 calc R . .
C51 C 0.2716(5) 0.4619(6) 0.1072(4) 0.104(2) Uani 1 1 d . . .
H51A H 0.2383 0.4815 0.0557 0.155 Uiso 1 1 calc R . .
H51B H 0.2596 0.5177 0.1528 0.155 Uiso 1 1 calc R . .
H51C H 0.2362 0.3952 0.1114 0.155 Uiso 1 1 calc R . .
C52 C 0.6300(5) 0.3946(5) 0.2070(4) 0.0870(18) Uani 1 1 d . . .
H52 H 0.6384 0.3412 0.1573 0.104 Uiso 1 1 calc R . .
C53 C 0.6875(6) 0.5017(7) 0.2020(6) 0.148(4) Uani 1 1 d . . .
H53A H 0.6883 0.5529 0.2531 0.221 Uiso 1 1 calc R . .
H53B H 0.6454 0.5297 0.1566 0.221 Uiso 1 1 calc R . .
H53C H 0.7645 0.4895 0.1931 0.221 Uiso 1 1 calc R . .
C54 C 0.6925(7) 0.3583(8) 0.2792(6) 0.156(4) Uani 1 1 d . . .
H54A H 0.7483 0.3080 0.2620 0.234 Uiso 1 1 calc R . .
H54B H 0.6400 0.3238 0.3047 0.234 Uiso 1 1 calc R . .
H54C H 0.7303 0.4193 0.3185 0.234 Uiso 1 1 calc R . .
C23B C 0.6543(10) 0.7995(9) 0.1803(8) 0.052(4) Uani 0.314(9) 1 d PD B 2
H23D H 0.5852 0.7886 0.2007 0.078 Uiso 0.314(9) 1 calc PR B 2
H23E H 0.7003 0.7373 0.1819 0.078 Uiso 0.314(9) 1 calc PR B 2
H23F H 0.6357 0.8099 0.1241 0.078 Uiso 0.314(9) 1 calc PR B 2
Cl1 Cl 1.08726(18) 1.39127(14) 0.58359(10) 0.1082(7) Uani 1 1 d . . .
Cl2 Cl 0.46507(17) 0.88473(15) 0.57730(11) 0.1173(7) Uani 1 1 d . . .
N1 N 1.1141(4) 0.9945(4) 0.4249(2) 0.0675(11) Uani 1 1 d . . .
N2 N 0.3504(4) 0.4910(4) 0.4188(2) 0.0680(12) Uani 1 1 d . . .
Si1 Si 0.87812(12) 0.91164(12) 0.22284(10) 0.0670(5) Uani 1 1 d D B .
Si2 Si 0.47307(12) 0.40843(12) 0.20889(9) 0.0634(4) Uani 1 1 d . . .

loop_
_atom_site_aniso_label
_atom_site_aniso_U_11
_atom_site_aniso_U_22
_atom_site_aniso_U_33
_atom_site_aniso_U_23
_atom_site_aniso_U_13
_atom_site_aniso_U_12
C1 0.056(3) 0.065(3) 0.063(3) 0.005(2) 0.020(2) -0.004(2)
C2 0.088(4) 0.081(4) 0.064(3) 0.011(3) 0.023(3) -0.009(3)
C3 0.089(4) 0.078(4) 0.073(4) 0.006(3) 0.033(3) -0.007(3)
C4 0.106(5) 0.071(4) 0.091(4) 0.010(3) 0.031(4) 0.013(3)
C5 0.087(4) 0.072(4) 0.088(4) 0.007(3) 0.016(3) 0.015(3)
C6 0.071(4) 0.066(4) 0.074(3) 0.012(3) 0.021(3) 0.004(3)
C7 0.052(3) 0.069(4) 0.075(3) 0.010(3) 0.010(2) 0.007(2)
C8 0.052(3) 0.069(3) 0.061(3) 0.013(2) 0.005(2) 0.003(2)
C9 0.089(5) 0.098(5) 0.080(4) 0.010(3) -0.012(3) 0.008(3)
C10 0.048(3) 0.062(3) 0.060(3) 0.016(2) 0.012(2) 0.005(2)
C11 0.049(3) 0.068(3) 0.063(3) 0.014(2) 0.008(2) 0.002(2)
C12 0.051(3) 0.058(3) 0.069(3) 0.013(2) 0.005(2) 0.003(2)
C13 0.059(3) 0.065(3) 0.060(3) 0.014(2) 0.016(2) 0.005(2)
C14 0.053(3) 0.075(4) 0.077(3) 0.017(3) 0.011(3) 0.013(2)
C15 0.056(3) 0.084(4) 0.064(3) 0.014(3) 0.005(2) 0.003(3)
C16 0.051(3) 0.061(3) 0.075(3) 0.016(3) 0.018(2) 0.005(2)
C17 0.067(3) 0.074(4) 0.073(4) 0.012(3) 0.007(3) 0.007(3)
C18 0.098(5) 0.081(5) 0.076(4) -0.003(3) 0.003(3) 0.000(3)
C19 0.111(5) 0.062(4) 0.112(5) 0.001(4) 0.016(4) -0.002(3)
C20 0.102(5) 0.069(4) 0.116(6) 0.026(4) 0.017(4) 0.014(3)
C21 0.102(5) 0.059(4) 0.071(3) 0.018(3) 0.012(3) 0.010(3)
C22 0.055(4) 0.104(6) 0.232(10) -0.021(6) -0.016(5) 0.031(4)
C23 0.045(5) 0.084(7) 0.273(16) 0.025(8) 0.020(7) 0.027(5)
C25 0.073(4) 0.064(4) 0.085(4) 0.025(3) -0.010(3) 0.006(3)
C26 0.095(5) 0.127(6) 0.087(4) 0.026(4) -0.008(4) -0.016(4)
C27 0.084(5) 0.112(5) 0.097(5) 0.034(4) 0.005(3) 0.000(4)
C28 0.069(3) 0.076(4) 0.049(3) 0.006(2) 0.002(2) 0.014(3)
C29 0.082(4) 0.090(5) 0.065(3) 0.011(3) 0.000(3) 0.020(3)
C30 0.079(4) 0.085(5) 0.073(4) 0.003(3) -0.012(3) 0.020(3)
C31 0.103(5) 0.062(4) 0.106(5) 0.004(4) -0.003(4) 0.001(3)
C32 0.092(5) 0.081(4) 0.088(4) 0.014(3) 0.015(3) -0.007(3)
C33 0.058(3) 0.073(4) 0.077(4) 0.016(3) 0.005(3) 0.004(3)
C34 0.060(3) 0.066(3) 0.075(3) 0.019(3) 0.017(3) 0.002(2)
C35 0.053(3) 0.073(4) 0.068(3) 0.012(3) 0.014(2) 0.003(2)
C36 0.119(6) 0.110(5) 0.081(4) 0.021(4) 0.045(4) -0.009(4)
C37 0.055(3) 0.079(4) 0.059(3) 0.021(3) 0.009(2) 0.004(2)
C38 0.063(3) 0.058(3) 0.072(3) 0.011(3) 0.011(3) 0.008(2)
C39 0.056(3) 0.076(4) 0.081(4) 0.020(3) 0.011(3) 0.005(3)
C40 0.050(3) 0.070(4) 0.085(4) 0.028(3) -0.001(3) -0.004(2)
C41 0.056(3) 0.074(4) 0.094(4) 0.023(3) 0.007(3) -0.005(3)
C42 0.069(4) 0.091(5) 0.078(4) 0.028(3) 0.017(3) 0.001(3)
C43 0.046(3) 0.063(3) 0.091(4) 0.021(3) 0.002(3) 0.001(2)
C44 0.083(4) 0.071(4) 0.117(5) 0.011(4) 0.009(4) 0.001(3)
C45 0.120(6) 0.088(6) 0.106(5) 0.004(4) 0.007(4) 0.011(4)
C46 0.094(5) 0.061(4) 0.151(7) 0.013(5) 0.021(5) -0.001(3)
C47 0.090(5) 0.097(6) 0.167(8) 0.056(6) 0.010(5) 0.001(4)
C48 0.112(5) 0.060(4) 0.106(5) 0.020(4) -0.003(4) 0.005(3)
C49 0.074(4) 0.078(4) 0.075(3) 0.017(3) 0.022(3) -0.006(3)
C50 0.142(7) 0.127(7) 0.081(4) 0.007(4) 0.020(4) 0.017(5)
C51 0.076(4) 0.127(6) 0.111(5) 0.045(4) 0.002(4) 0.001(4)
C52 0.065(4) 0.092(5) 0.107(5) 0.027(4) 0.016(3) 0.003(3)
C53 0.069(5) 0.151(8) 0.247(11) 0.093(8) 0.035(6) -0.011(5)
C54 0.083(6) 0.209(11) 0.200(10) 0.104(9) 0.018(6) 0.012(6)
C23B 0.026(7) 0.054(9) 0.075(10) 0.015(7) 0.006(6) -0.005(6)
Cl1 0.1439(17) 0.0869(12) 0.0913(11) -0.0133(9) 0.0505(11) -0.0251(10)
Cl2 0.1211(15) 0.1015(14) 0.0967(12) -0.0175(10) -0.0276(10) 0.0295(11)
N1 0.060(3) 0.077(3) 0.061(3) 0.013(2) -0.001(2) 0.002(2)
N2 0.072(3) 0.078(3) 0.057(2) 0.012(2) 0.019(2) 0.008(2)
Si1 0.0501(8) 0.0635(10) 0.0806(10) 0.0097(7) -0.0014(7) 0.0068(6)
Si2 0.0568(8) 0.0652(10) 0.0723(9) 0.0173(7) 0.0187(7) 0.0001(6)

loop_
_atom_type_symbol
_atom_type_description
_atom_type_scat_dispersion_real
_atom_type_scat_dispersion_imag
_atom_type_scat_source
C C 0.0033 0.0016 'International Tables Vol C Tables 4.2.6.8 and 6.1.1.4'
H H 0.0000 0.0000 'International Tables Vol C Tables 4.2.6.8 and 6.1.1.4'
N N 0.0061 0.0033 'International Tables Vol C Tables 4.2.6.8 and 6.1.1.4'
Si Si 0.0817 0.0704 'International Tables Vol C Tables 4.2.6.8 and 6.1.1.4'
Cl Cl 0.1484 0.1585 'International Tables Vol C Tables 4.2.6.8 and 6.1.1.4'

loop_
_geom_angle_atom_site_label_1
_geom_angle_atom_site_label_2
_geom_angle_atom_site_label_3
_geom_angle
C6 C1 N1 109.4(4)
C6 C1 C2 123.5(5)
N1 C1 C2 127.0(5)
C3 C2 C1 116.3(6)
C3 C2 H2 121.9
C1 C2 H2 121.9
C2 C3 C4 122.4(6)
C2 C3 Cl1 118.9(5)
C4 C3 Cl1 118.7(5)
C3 C4 C5 120.3(6)
C3 C4 H4 119.8
C5 C4 H4 119.8
C6 C5 C4 120.1(6)
C6 C5 H5 120.0
C4 C5 H5 120.0
C5 C6 C1 117.4(5)
C5 C6 C7 135.4(5)
C1 C6 C7 107.2(5)
C8 C7 C6 106.2(5)
C8 C7 Si1 108.5(4)
C6 C7 Si1 145.3(4)
N1 C8 C7 110.5(5)
N1 C8 C10 130.6(4)
C7 C8 C10 118.9(4)
N1 C9 H9A 109.5
N1 C9 H9B 109.5
H9A C9 H9B 109.5
N1 C9 H9C 109.5
H9A C9 H9C 109.5
H9B C9 H9C 109.5
C15 C10 C11 118.6(5)
C15 C10 C8 129.5(4)
C11 C10 C8 112.0(4)
C12 C11 C10 118.3(4)
C12 C11 Si1 132.0(4)
C10 C11 Si1 109.7(3)
C11 C12 C13 123.2(5)
C11 C12 H12 118.4
C13 C12 H12 118.4
C12 C13 C14 118.1(5)
C12 C13 C16 121.3(4)
C14 C13 C16 120.6(5)
C15 C14 C13 121.5(5)
C15 C14 H14 119.3
C13 C14 H14 119.3
C14 C15 C10 120.2(5)
C14 C15 H15 119.9
C10 C15 H15 119.9
C17 C16 C21 118.2(5)
C17 C16 C13 121.3(5)
C21 C16 C13 120.3(5)
C18 C17 C16 121.1(6)
C18 C17 H17 119.4
C16 C17 H17 119.4
C17 C18 C19 121.1(6)
C17 C18 H18 119.4
C19 C18 H18 119.4
C20 C19 C18 118.8(6)
C20 C19 H19 120.6
C18 C19 H19 120.6
C19 C20 C21 119.5(6)
C19 C20 H20 120.2
C21 C20 H20 120.2
C16 C21 C20 121.0(6)
C16 C21 H21 119.5
C20 C21 H21 119.5
C23B C22 C23 110.5(8)
C23B C22 Si1 115.6(7)
C23 C22 Si1 107.0(5)
C23B C22 H22 107.8
C23 C22 H22 107.8
Si1 C22 H22 107.8
C22 C23 H23A 109.5
C22 C23 H23B 109.5
H23A C23 H23B 109.5
C22 C23 H23C 109.5
H23A C23 H23C 109.5
H23B C23 H23C 109.5
C26 C25 C27 110.3(5)
C26 C25 Si1 112.4(4)
C27 C25 Si1 110.5(4)
C26 C25 H25 107.9
C27 C25 H25 107.9
Si1 C25 H25 107.9
C25 C26 H26A 109.5
C25 C26 H26B 109.5
H26A C26 H26B 109.5
C25 C26 H26C 109.5
H26A C26 H26C 109.5
H26B C26 H26C 109.5
C25 C27 H27A 109.5
C25 C27 H27B 109.5
H27A C27 H27B 109.5
C25 C27 H27C 109.5
H27A C27 H27C 109.5
H27B C27 H27C 109.5
C33 C28 C29 125.2(6)
C33 C28 N2 108.8(4)
C29 C28 N2 125.9(5)
C30 C29 C28 115.6(6)
C30 C29 H29 122.2
C28 C29 H29 122.2
C29 C30 C31 122.6(6)
C29 C30 Cl2 119.4(6)
C31 C30 Cl2 118.0(5)
C30 C31 C32 119.9(6)
C30 C31 H31 120.0
C32 C31 H31 120.0
C31 C32 C33 119.9(6)
C31 C32 H32 120.1
C33 C32 H32 120.1
C28 C33 C32 116.7(5)
C28 C33 C34 109.2(5)
C32 C33 C34 134.1(5)
C35 C34 C33 105.6(4)
C35 C34 Si2 107.8(4)
C33 C34 Si2 146.6(4)
C34 C35 N2 109.9(5)
C34 C35 C37 119.4(4)
N2 C35 C37 130.6(5)
N2 C36 H36A 109.5
N2 C36 H36B 109.5
H36A C36 H36B 109.5
N2 C36 H36C 109.5
H36A C36 H36C 109.5
H36B C36 H36C 109.5
C42 C37 C38 118.3(5)
C42 C37 C35 130.0(5)
C38 C37 C35 111.8(4)
C39 C38 C37 118.3(5)
C39 C38 Si2 132.3(4)
C37 C38 Si2 109.4(4)
C38 C39 C40 123.7(5)
C38 C39 H39 118.2
C40 C39 H39 118.2
C39 C40 C41 116.5(5)
C39 C40 C43 122.5(5)
C41 C40 C43 121.0(5)
C42 C41 C40 121.9(5)
C42 C41 H41 119.0
C40 C41 H41 119.0
C41 C42 C37 121.0(5)
C41 C42 H42 119.5
C37 C42 H42 119.5
C48 C43 C44 117.2(6)
C48 C43 C40 121.6(6)
C44 C43 C40 121.1(5)
C45 C44 C43 121.3(7)
C45 C44 H44 119.4
C43 C44 H44 119.4
C46 C45 C44 121.0(7)
C46 C45 H45 119.5
C44 C45 H45 119.5
C45 C46 C47 118.8(7)
C45 C46 H46 120.6
C47 C46 H46 120.6
C48 C47 C46 120.4(7)
C48 C47 H47 119.8
C46 C47 H47 119.8
C43 C48 C47 121.1(7)
C43 C48 H48 119.4
C47 C48 H48 119.4
C51 C49 C50 111.3(5)
C51 C49 Si2 113.0(4)
C50 C49 Si2 111.5(4)
C51 C49 H49 106.9
C50 C49 H49 106.9
Si2 C49 H49 106.9
C49 C50 H50A 109.5
C49 C50 H50B 109.5
H50A C50 H50B 109.5
C49 C50 H50C 109.5
H50A C50 H50C 109.5
H50B C50 H50C 109.5
C49 C51 H51A 109.5
C49 C51 H51B 109.5
H51A C51 H51B 109.5
C49 C51 H51C 109.5
H51A C51 H51C 109.5
H51B C51 H51C 109.5
C54 C52 C53 107.6(6)
C54 C52 Si2 113.4(5)
C53 C52 Si2 111.7(5)
C54 C52 H52 108.0
C53 C52 H52 108.0
Si2 C52 H52 108.0
C52 C53 H53A 109.5
C52 C53 H53B 109.5
H53A C53 H53B 109.5
C52 C53 H53C 109.5
H53A C53 H53C 109.5
H53B C53 H53C 109.5
C52 C54 H54A 109.5
C52 C54 H54B 109.5
H54A C54 H54B 109.5
C52 C54 H54C 109.5
H54A C54 H54C 109.5
H54B C54 H54C 109.5
C22 C23B H23D 109.5
C22 C23B H23E 109.5
H23D C23B H23E 109.5
C22 C23B H23F 109.5
H23D C23B H23F 109.5
H23E C23B H23F 109.5
C8 N1 C1 106.7(4)
C8 N1 C9 127.5(5)
C1 N1 C9 125.8(4)
C28 N2 C35 106.5(4)
C28 N2 C36 126.5(4)
C35 N2 C36 126.9(5)
C7 Si1 C11 90.9(2)
C7 Si1 C25 114.7(2)
C11 Si1 C25 109.6(2)
C7 Si1 C22 111.9(3)
C11 Si1 C22 113.0(3)
C25 Si1 C22 114.5(3)
C34 Si2 C52 114.4(3)
C34 Si2 C38 91.4(2)
C52 Si2 C38 113.9(3)
C34 Si2 C49 114.2(2)
C52 Si2 C49 110.0(3)
C38 Si2 C49 112.0(2)

loop_
_geom_bond_atom_site_label_1
_geom_bond_atom_site_label_2
_geom_bond_distance
C1 C6 1.396(7)
C1 N1 1.414(7)
C1 C2 1.416(7)
C2 C3 1.353(8)
C2 H2 0.9300
C3 C4 1.388(9)
C3 Cl1 1.762(6)
C4 C5 1.393(8)
C4 H4 0.9300
C5 C6 1.383(8)
C5 H5 0.9300
C6 C7 1.444(7)
C7 C8 1.405(7)
C7 Si1 1.871(5)
C8 N1 1.388(6)
C8 C10 1.465(7)
C9 N1 1.461(7)
C9 H9A 0.9600
C9 H9B 0.9600
C9 H9C 0.9600
C10 C15 1.407(7)
C10 C11 1.447(6)
C11 C12 1.382(7)
C11 Si1 1.899(5)
C12 C13 1.385(7)
C12 H12 0.9300
C13 C14 1.397(7)
C13 C16 1.512(7)
C14 C15 1.391(7)
C14 H14 0.9300
C15 H15 0.9300
C16 C17 1.378(7)
C16 C21 1.393(7)
C17 C18 1.374(8)
C17 H17 0.9300
C18 C19 1.393(9)
C18 H18 0.9300
C19 C20 1.382(9)
C19 H19 0.9300
C20 C21 1.405(8)
C20 H20 0.9300
C21 H21 0.9300
C22 C23B 1.507(8)
C22 C23 1.573(8)
C22 Si1 1.929(6)
C22 H22 0.9800
C23 H23A 0.9600
C23 H23B 0.9600
C23 H23C 0.9600
C25 C26 1.519(8)
C25 C27 1.540(8)
C25 Si1 1.905(6)
C25 H25 0.9800
C26 H26A 0.9600
C26 H26B 0.9600
C26 H26C 0.9600
C27 H27A 0.9600
C27 H27B 0.9600
C27 H27C 0.9600
C28 C33 1.383(7)
C28 C29 1.405(7)
C28 N2 1.410(7)
C29 C30 1.357(9)
C29 H29 0.9300
C30 C31 1.396(9)
C30 Cl2 1.762(6)
C31 C32 1.398(8)
C31 H31 0.9300
C32 C33 1.399(8)
C32 H32 0.9300
C33 C34 1.437(7)
C34 C35 1.403(7)
C34 Si2 1.871(5)
C35 N2 1.421(6)
C35 C37 1.458(7)
C36 N2 1.450(7)
C36 H36A 0.9600
C36 H36B 0.9600
C36 H36C 0.9600
C37 C42 1.410(7)
C37 C38 1.455(7)
C38 C39 1.377(7)
C38 Si2 1.887(5)
C39 C40 1.407(7)
C39 H39 0.9300
C40 C41 1.421(8)
C40 C43 1.472(8)
C41 C42 1.371(8)
C41 H41 0.9300
C42 H42 0.9300
C43 C48 1.369(8)
C43 C44 1.408(8)
C44 C45 1.395(9)
C44 H44 0.9300
C45 C46 1.344(10)
C45 H45 0.9300
C46 C47 1.405(10)
C46 H46 0.9300
C47 C48 1.399(10)
C47 H47 0.9300
C48 H48 0.9300
C49 C51 1.515(8)
C49 C50 1.528(8)
C49 Si2 1.893(6)
C49 H49 0.9800
C50 H50A 0.9600
C50 H50B 0.9600
C50 H50C 0.9600
C51 H51A 0.9600
C51 H51B 0.9600
C51 H51C 0.9600
C52 C54 1.455(10)
C52 C53 1.537(9)
C52 Si2 1.877(6)
C52 H52 0.9800
C53 H53A 0.9600
C53 H53B 0.9600
C53 H53C 0.9600
C54 H54A 0.9600
C54 H54B 0.9600
C54 H54C 0.9600
C23B H23D 0.9600
C23B H23E 0.9600
C23B H23F 0.9600
